data_4108998
loop_
_publ_author_name
'Jennifer E. Davoren'
'Stephen F. Martin'

_publ_section_title
;
 Enantioselective Synthesis and Structure Revision of Solandelactone E
;
_journal_name_full 'Journal of the American Chemical Society'
_journal_page_first 510
_journal_page_last 511
_journal_paper_doi 10.1021/ja068270q
_journal_volume 129
_journal_year 2007
_chemical_formula_sum 'C15 H19 N O4'
_chemical_formula_weight 277.31
_chemical_name_systematic
; 
 ? 
;
_space_group_IT_number 4
_symmetry_cell_setting monoclinic
_symmetry_space_group_name_Hall 'P 2yb'
_symmetry_space_group_name_H-M 'P 1 21 1'
_atom_sites_solution_hydrogens geom
_atom_sites_solution_primary direct
_atom_sites_solution_secondary difmap
_audit_creation_method SHELXL-97
_cell_angle_alpha 90.00
_cell_angle_beta 94.454(2)
_cell_angle_gamma 90.00
_cell_formula_units_Z 2
_cell_length_a 6.7838(3)
_cell_length_b 5.0683(2)
_cell_length_c 20.4498(9)
_cell_measurement_temperature 153(2)
_cell_volume 700.99(5)
_computing_cell_refinement 'Collect software, Nonius B.V. 1998'
_computing_data_collection 'Collect software, Nonius B.V. 1998'
_computing_data_reduction
;
DENZO and Scalepack (Otwinoski and Minor, 1997)
;
_computing_molecular_graphics 'XP SHELXTL/PC, Siemens Analytical'
_computing_structure_refinement 'XL SHELXTL/PC, Siemens Analytical'
_computing_structure_solution
;
SIR97 - Altomare A., Burla M.C., Camalli M., Cascarano G.L., Giacovazzo C., 
Guagliardi A., Moliterni A.G.G., Polidori G.,Spagna R.
;
_diffrn_ambient_temperature 153(2)
_diffrn_measured_fraction_theta_full 0.980
_diffrn_measured_fraction_theta_max 0.980
_diffrn_measurement_device_type 'Nonius Kappa CCD'
_diffrn_measurement_method \w-scans
_diffrn_radiation_monochromator graphite
_diffrn_radiation_source 'fine-focus sealed tube'
_diffrn_radiation_type MoK\a
_diffrn_radiation_wavelength 0.71073
_diffrn_reflns_av_R_equivalents 0.0652
_diffrn_reflns_av_sigmaI/netI 0.1420
_diffrn_reflns_limit_h_max 8
_diffrn_reflns_limit_h_min -8
_diffrn_reflns_limit_k_max 6
_diffrn_reflns_limit_k_min -6
_diffrn_reflns_limit_l_max 24
_diffrn_reflns_limit_l_min -25
_diffrn_reflns_number 5164
_diffrn_reflns_theta_full 27.45
_diffrn_reflns_theta_max 27.45
_diffrn_reflns_theta_min 3.00
_exptl_absorpt_coefficient_mu 0.095
_exptl_absorpt_correction_type none
_exptl_crystal_colour colorless
_exptl_crystal_density_diffrn 1.314
_exptl_crystal_description 'thin plates'
_exptl_crystal_F_000 296
_exptl_crystal_size_max 0.23
_exptl_crystal_size_mid 0.13
_exptl_crystal_size_min 0.04
_refine_diff_density_max 0.229
_refine_diff_density_min -0.305
_refine_diff_density_rms 0.060
_refine_ls_abs_structure_details 'Flack H D (1983), Acta Cryst. A39, 876-881'
_refine_ls_abs_structure_Flack -0.8(19)
_refine_ls_extinction_coef 0.013(3)
_refine_ls_extinction_expression Fc^*^=kFc[1+0.001xFc^2^\l^3^/sin(2\q)]^-1/4^
_refine_ls_extinction_method SHELXL
_refine_ls_goodness_of_fit_ref 1.012
_refine_ls_hydrogen_treatment mixed
_refine_ls_matrix_type full
_refine_ls_number_parameters 194
_refine_ls_number_reflns 3036
_refine_ls_number_restraints 1
_refine_ls_restrained_S_all 1.012
_refine_ls_R_factor_all 0.1403
_refine_ls_R_factor_gt 0.0573
_refine_ls_shift/su_max 0.014
_refine_ls_shift/su_mean 0.001
_refine_ls_structure_factor_coef Fsqd
_refine_ls_weighting_details 'calc w=1/[\s^2^(Fo^2^)+(0.0362P)^2^+0.2792P] where P=(Fo^2^+2Fc^2^)/3'
_refine_ls_weighting_scheme calc
_refine_ls_wR_factor_gt 0.1073
_refine_ls_wR_factor_ref 0.1301
_reflns_number_gt 1730
_reflns_number_total 3036
_reflns_threshold_expression >2sigma(I)
_cod_data_source_file ja068270qsi20061118_035107.cif
_cod_data_source_block cpdiol
_cod_database_code 4108998

loop_
_symmetry_equiv_pos_as_xyz
'x, y, z'
'-x, y+1/2, -z'

loop_
_atom_site_label
_atom_site_type_symbol
_atom_site_fract_x
_atom_site_fract_y
_atom_site_fract_z
_atom_site_U_iso_or_equiv
_atom_site_adp_type
_atom_site_occupancy
_atom_site_symmetry_multiplicity
_atom_site_calc_flag
_atom_site_refinement_flags
O1 O 1.4693(4) 0.2638(6) 0.02362(14) 0.0370(8) Uani 1 1 d .
O2 O 1.0504(4) 0.3552(5) 0.02162(12) 0.0294(7) Uani 1 1 d .
O3 O 0.3869(4) 0.5849(5) 0.28287(12) 0.0259(7) Uani 1 1 d .
O4 O 0.2329(4) 0.9092(5) 0.33517(14) 0.0400(8) Uani 1 1 d .
N1 N 0.1515(5) 0.4734(6) 0.34555(16) 0.0244(8) Uani 1 1 d .
C1 C 1.3523(5) 0.2100(7) 0.07763(17) 0.0253(9) Uani 1 1 d .
H1A H 1.4346 0.2205 0.1179 0.030 Uiso 1 1 d R
H1B H 1.2978 0.0355 0.0737 0.030 Uiso 1 1 d R
C2 C 1.1826(5) 0.4025(7) 0.07826(16) 0.0234(9) Uani 1 1 d .
H2 H 1.2356 0.5776 0.0760 0.028 Uiso 1 1 d R
C3 C 1.0817(5) 0.3710(7) 0.14092(16) 0.0225(8) Uani 1 1 d .
H3 H 1.1589 0.4240 0.1800 0.027 Uiso 1 1 d R
C4 C 0.9494(6) 0.1404(8) 0.1496(2) 0.0384(12) Uani 1 1 d .
H4A H 0.9528 0.0582 0.1919 0.046 Uiso 1 1 d R
H4B H 0.9258 0.0224 0.1131 0.046 Uiso 1 1 d R
C5 C 0.8623(5) 0.4148(7) 0.14350(18) 0.0273(9) Uani 1 1 d .
H5 H 0.7912 0.4565 0.1024 0.033 Uiso 1 1 d R
C6 C 0.7807(5) 0.5329(7) 0.20130(18) 0.0273(9) Uani 1 1 d .
H6 H 0.8566 0.5107 0.2426 0.033 Uiso 1 1 d R
C7 C 0.6136(5) 0.6649(7) 0.20231(17) 0.0276(10) Uani 1 1 d .
H7 H 0.5353 0.6900 0.1616 0.033 Uiso 1 1 d R
C8 C 0.5360(5) 0.7679(8) 0.26299(18) 0.0308(10) Uani 1 1 d .
H8A H 0.6425 0.7759 0.2967 0.037 Uiso 1 1 d R
H8B H 0.4829 0.9420 0.2559 0.037 Uiso 1 1 d R
C9 C 0.2546(6) 0.6765(8) 0.32273(18) 0.0272(9) Uani 1 1 d .
C10 C -0.0186(5) 0.4957(7) 0.38244(17) 0.0225(9) Uani 1 1 d .
C11 C -0.0374(5) 0.6968(8) 0.42792(17) 0.0270(9) Uani 1 1 d .
H11 H 0.0660 0.8245 0.4363 0.032 Uiso 1 1 d R
C12 C -0.2079(5) 0.7049(8) 0.46140(18) 0.0299(10) Uani 1 1 d .
H12 H -0.2238 0.8422 0.4929 0.036 Uiso 1 1 d R
C13 C -0.3562(6) 0.5242(8) 0.45012(18) 0.0307(10) Uani 1 1 d .
H13 H -0.4717 0.5339 0.4743 0.037 Uiso 1 1 d R
C14 C -0.3373(5) 0.3235(7) 0.40539(17) 0.0282(9) Uani 1 1 d .
H14 H -0.4424 0.1981 0.3971 0.034 Uiso 1 1 d R
C15 C -0.1658(5) 0.3097(7) 0.37119(17) 0.0264(9) Uani 1 1 d .
H15 H -0.1501 0.1702 0.3403 0.032 Uiso 1 1 d R
H1N H 0.179(5) 0.330(8) 0.3338(18) 0.030(12) Uiso 1 1 d .
H1O H 1.492(8) 0.117(11) 0.002(3) 0.080(19) Uiso 1 1 d .
H2O2 H 1.010(8) 0.501(11) 0.013(3) 0.07(2) Uiso 1 1 d .

loop_
_atom_site_aniso_label
_atom_site_aniso_U_11
_atom_site_aniso_U_22
_atom_site_aniso_U_33
_atom_site_aniso_U_23
_atom_site_aniso_U_13
_atom_site_aniso_U_12
O1 0.0448(18) 0.0299(17) 0.0399(17) 0.0007(15) 0.0257(15) 0.0008(15)
O2 0.0385(16) 0.0287(18) 0.0203(14) -0.0018(12) -0.0019(12) 0.0012(14)
O3 0.0239(15) 0.0190(14) 0.0365(15) -0.0037(12) 0.0133(12) -0.0026(11)
O4 0.0479(19) 0.0158(15) 0.060(2) -0.0025(14) 0.0273(15) -0.0030(13)
N1 0.027(2) 0.0102(18) 0.037(2) -0.0031(15) 0.0095(16) -0.0007(15)
C1 0.025(2) 0.022(2) 0.029(2) 0.0032(17) 0.0083(18) -0.0012(18)
C2 0.027(2) 0.0188(19) 0.024(2) -0.0031(17) 0.0032(17) -0.0065(17)
C3 0.027(2) 0.020(2) 0.0204(19) 0.0017(16) 0.0044(16) -0.0015(17)
C4 0.056(3) 0.021(2) 0.042(2) 0.0037(19) 0.023(2) -0.006(2)
C5 0.027(2) 0.028(2) 0.027(2) -0.0010(18) 0.0052(18) -0.0015(19)
C6 0.029(2) 0.026(2) 0.028(2) -0.0013(19) 0.0050(18) -0.0033(19)
C7 0.029(2) 0.025(2) 0.028(2) 0.0035(19) 0.0040(18) -0.004(2)
C8 0.030(2) 0.024(2) 0.040(2) -0.0021(19) 0.014(2) -0.0087(18)
C9 0.029(2) 0.020(2) 0.034(2) -0.001(2) 0.0058(19) 0.0003(19)
C10 0.025(2) 0.017(2) 0.026(2) 0.0015(16) 0.0059(17) -0.0009(17)
C11 0.029(2) 0.021(2) 0.031(2) -0.0026(17) -0.0008(18) -0.0016(18)
C12 0.033(2) 0.026(2) 0.031(2) 0.0014(18) 0.0096(19) 0.0082(19)
C13 0.029(2) 0.028(2) 0.036(2) 0.010(2) 0.0124(19) 0.004(2)
C14 0.030(2) 0.023(2) 0.031(2) 0.0040(18) 0.0027(18) -0.0068(18)
C15 0.033(2) 0.017(2) 0.030(2) -0.0039(17) 0.0065(18) -0.0002(19)

loop_
_atom_type_symbol
_atom_type_description
_atom_type_scat_dispersion_real
_atom_type_scat_dispersion_imag
_atom_type_scat_source
C C 0.0033 0.0016 'International Tables Vol C Tables 4.2.6.8 and 6.1.1.4'
H H 0.0000 0.0000 'International Tables Vol C Tables 4.2.6.8 and 6.1.1.4'
N N 0.0061 0.0033 'International Tables Vol C Tables 4.2.6.8 and 6.1.1.4'
O O 0.0106 0.0060 'International Tables Vol C Tables 4.2.6.8 and 6.1.1.4'

loop_
_geom_angle_atom_site_label_1
_geom_angle_atom_site_label_2
_geom_angle_atom_site_label_3
_geom_angle
C1 O1 H1O 110(4)
C2 O2 H2O2 102(4)
C9 O3 C8 117.5(3)
C9 N1 C10 125.7(3)
C9 N1 H1N 117(3)
C10 N1 H1N 117(3)
O1 C1 C2 110.6(3)
O1 C1 H1A 109.3
C2 C1 H1A 110.5
O1 C1 H1B 110.1
C2 C1 H1B 107.9
H1A C1 H1B 108.5
O2 C2 C3 111.9(3)
O2 C2 C1 108.4(3)
C3 C2 C1 109.6(3)
O2 C2 H2 109.3
C3 C2 H2 109.6
C1 C2 H2 107.9
C4 C3 C2 120.1(3)
C4 C3 C5 60.5(2)
C2 C3 C5 121.9(3)
C4 C3 H3 114.5
C2 C3 H3 115.1
C5 C3 H3 113.9
C3 C4 C5 60.3(2)
C3 C4 H4A 118.3
C5 C4 H4A 117.1
C3 C4 H4B 117.4
C5 C4 H4B 117.9
H4A C4 H4B 115.0
C6 C5 C3 121.4(3)
C6 C5 C4 118.5(3)
C3 C5 C4 59.2(2)
C6 C5 H5 114.8
C3 C5 H5 115.6
C4 C5 H5 116.2
C7 C6 C5 126.7(4)
C7 C6 H6 116.7
C5 C6 H6 116.7
C6 C7 C8 123.7(4)
C6 C7 H7 118.2
C8 C7 H7 118.1
O3 C8 C7 108.0(3)
O3 C8 H8A 109.1
C7 C8 H8A 108.7
O3 C8 H8B 111.6
C7 C8 H8B 110.6
H8A C8 H8B 108.8
O4 C9 O3 124.1(3)
O4 C9 N1 126.4(4)
O3 C9 N1 109.6(3)
C15 C10 C11 120.6(3)
C15 C10 N1 117.5(3)
C11 C10 N1 121.9(3)
C12 C11 C10 118.3(4)
C12 C11 H11 121.1
C10 C11 H11 120.6
C13 C12 C11 121.8(4)
C13 C12 H12 118.6
C11 C12 H12 119.5
C12 C13 C14 120.1(3)
C12 C13 H13 119.9
C14 C13 H13 120.0
C13 C14 C15 119.3(3)
C13 C14 H14 119.9
C15 C14 H14 120.8
C10 C15 C14 120.0(3)
C10 C15 H15 119.8
C14 C15 H15 120.2

loop_
_geom_bond_atom_site_label_1
_geom_bond_atom_site_label_2
_geom_bond_distance
O1 C1 1.435(4)
O1 H1O 0.88(6)
O2 C2 1.429(4)
O2 H2O2 0.80(5)
O3 C9 1.341(4)
O3 C8 1.454(4)
O4 C9 1.218(4)
N1 C9 1.348(5)
N1 C10 1.431(5)
N1 H1N 0.79(4)
C1 C2 1.510(5)
C1 H1A 0.9599
C1 H1B 0.9600
C2 C3 1.507(5)
C2 H2 0.9600
C3 C4 1.493(5)
C3 C5 1.509(5)
C3 H3 0.9600
C4 C5 1.512(5)
C4 H4A 0.9600
C4 H4B 0.9600
C5 C6 1.471(5)
C5 H5 0.9601
C6 C7 1.318(5)
C6 H6 0.9602
C7 C8 1.480(5)
C7 H7 0.9599
C8 H8A 0.9600
C8 H8B 0.9600
C10 C15 1.379(5)
C10 C11 1.393(5)
C11 C12 1.389(5)
C11 H11 0.9600
C12 C13 1.367(5)
C12 H12 0.9600
C13 C14 1.380(5)
C13 H13 0.9599
C14 C15 1.405(5)
C14 H14 0.9600
C15 H15 0.9599

loop_
_geom_hbond_atom_site_label_D
_geom_hbond_atom_site_label_H
_geom_hbond_atom_site_label_A
_geom_hbond_distance_DH
_geom_hbond_distance_HA
_geom_hbond_distance_DA
_geom_hbond_angle_DHA
_geom_hbond_site_symmetry_A
N1 H1N O4 0.79(4) 2.16(4) 2.923(4) 161(4) 1_545
O1 H1O O1 0.88(6) 1.89(6) 2.755(2) 166(5) 2_845
O2 H2O2 O2 0.80(5) 1.96(6) 2.753(2) 168(5) 2_755

loop_
_geom_torsion_atom_site_label_1
_geom_torsion_atom_site_label_2
_geom_torsion_atom_site_label_3
_geom_torsion_atom_site_label_4
_geom_torsion
O1 C1 C2 O2 66.6(4)
O1 C1 C2 C3 -171.0(3)
O2 C2 C3 C4 45.0(4)
C1 C2 C3 C4 -75.3(4)
O2 C2 C3 C5 -26.9(5)
C1 C2 C3 C5 -147.2(3)
C2 C3 C4 C5 -112.0(4)
C4 C3 C5 C6 106.7(4)
C2 C3 C5 C6 -144.3(4)
C2 C3 C5 C4 109.0(4)
C3 C4 C5 C6 -111.5(4)
C3 C5 C6 C7 154.0(4)
C4 C5 C6 C7 -136.5(4)
C5 C6 C7 C8 177.1(4)
C9 O3 C8 C7 -158.9(3)
C6 C7 C8 O3 -99.2(4)
C8 O3 C9 O4 11.6(6)
C8 O3 C9 N1 -169.0(3)
C10 N1 C9 O4 7.9(7)
C10 N1 C9 O3 -171.5(3)
C9 N1 C10 C15 144.0(4)
C9 N1 C10 C11 -35.7(6)
C15 C10 C11 C12 -0.1(5)
N1 C10 C11 C12 179.7(4)
C10 C11 C12 C13 -0.8(5)
C11 C12 C13 C14 1.3(6)
C12 C13 C14 C15 -0.8(5)
C11 C10 C15 C14 0.5(5)
N1 C10 C15 C14 -179.2(3)
C13 C14 C15 C10 -0.1(5)
